data_7053400
loop_
_publ_author_name
'Dechambenoit, Pierre'
'Ferlay, Sylvie'
'Kyritsakas, Nathalie'
'Hosseini, Mir Wais'

_publ_section_title
;
 Amidinium based ionic liquids
;
_journal_issue 6
_journal_name_full 'New Journal of Chemistry'
_journal_page_first 1184
_journal_paper_doi 10.1039/b9nj00625g
_journal_volume 34
_journal_year 2010
_chemical_formula_moiety 'C11 H15 N2, F6 P'
_chemical_formula_sum 'C11 H15 F6 N2 P'
_chemical_formula_weight 320.22
_chemical_name_systematic
;
?
;
_space_group_IT_number 14
_symmetry_cell_setting monoclinic
_symmetry_space_group_name_Hall '-P 2ybc'
_symmetry_space_group_name_H-M 'P 1 21/c 1'
_atom_sites_solution_hydrogens geom
_atom_sites_solution_primary direct
_atom_sites_solution_secondary difmap
_audit_creation_method SHELXL-97
_cell_angle_alpha 90.00
_cell_angle_beta 113.353(2)
_cell_angle_gamma 90.00
_cell_formula_units_Z 8
_cell_length_a 15.4539(12)
_cell_length_b 12.1945(7)
_cell_length_c 15.6621(12)
_cell_measurement_reflns_used 2227
_cell_measurement_temperature 173(2)
_cell_measurement_theta_max 21.89
_cell_measurement_theta_min 2.87
_cell_volume 2709.8(3)
_computing_cell_refinement 'Bruker SMART'
_computing_data_collection 'Bruker SMART'
_computing_data_reduction 'Bruker SAINT'
_computing_molecular_graphics 'Bruker SHELXTL'
_computing_publication_material 'Bruker SHELXTL'
_computing_structure_refinement 'SHELXL-97 (Sheldrick, 1997)'
_computing_structure_solution 'SHELXS-97 (Sheldrick, 1990)'
_diffrn_ambient_temperature 173(2)
_diffrn_measured_fraction_theta_full 0.999
_diffrn_measured_fraction_theta_max 0.999
_diffrn_measurement_device_type 'CCD area detector'
_diffrn_measurement_method 'phi and omega scans'
_diffrn_radiation_monochromator graphite
_diffrn_radiation_source 'fine-focus sealed tube'
_diffrn_radiation_type MoK\a
_diffrn_radiation_wavelength 0.71073
_diffrn_reflns_av_R_equivalents 0.0934
_diffrn_reflns_av_sigmaI/netI 0.2362
_diffrn_reflns_limit_h_max 21
_diffrn_reflns_limit_h_min -21
_diffrn_reflns_limit_k_max 14
_diffrn_reflns_limit_k_min -15
_diffrn_reflns_limit_l_max 22
_diffrn_reflns_limit_l_min -22
_diffrn_reflns_number 21182
_diffrn_reflns_theta_full 29.16
_diffrn_reflns_theta_max 29.16
_diffrn_reflns_theta_min 1.44
_exptl_absorpt_coefficient_mu 0.264
_exptl_absorpt_correction_T_max 0.9843
_exptl_absorpt_correction_T_min 0.9690
_exptl_absorpt_correction_type multi-scan
_exptl_absorpt_process_details sadabs
_exptl_crystal_colour colorless
_exptl_crystal_density_diffrn 1.570
_exptl_crystal_density_meas ?
_exptl_crystal_density_method 'not measured'
_exptl_crystal_description prism
_exptl_crystal_F_000 1312
_exptl_crystal_size_max 0.12
_exptl_crystal_size_mid 0.10
_exptl_crystal_size_min 0.06
_refine_diff_density_max 0.741
_refine_diff_density_min -0.835
_refine_diff_density_rms 0.150
_refine_ls_extinction_method none
_refine_ls_goodness_of_fit_ref 1.012
_refine_ls_hydrogen_treatment constr
_refine_ls_matrix_type full
_refine_ls_number_parameters 400
_refine_ls_number_reflns 7374
_refine_ls_number_restraints 0
_refine_ls_restrained_S_all 1.012
_refine_ls_R_factor_all 0.2109
_refine_ls_R_factor_gt 0.0878
_refine_ls_shift/su_max 0.000
_refine_ls_shift/su_mean 0.000
_refine_ls_structure_factor_coef Fsqd
_refine_ls_weighting_details 'calc w=1/[\s^2^(Fo^2^)+(0.1386P)^2^+0.5334P] where P=(Fo^2^+2Fc^2^)/3'
_refine_ls_weighting_scheme calc
_refine_ls_wR_factor_gt 0.2234
_refine_ls_wR_factor_ref 0.3527
_reflns_number_gt 3268
_reflns_number_total 7374
_reflns_threshold_expression >2sigma(I)
_cod_data_source_file b9nj00625g.txt
_cod_data_source_block e771a
_cod_depositor_comments
;
The following automatic conversions were performed:

'_symmetry_cell_setting' value 'Monoclinic' changed to 'monoclinic'
according to /home/saulius/struct/CIF-dictionaries/cif_core.dic
dictionary named 'cif_core.dic' version 2.4.2 from 2011-04-26.

Automatic conversion script
Id: cif_fix_values 1891 2012-01-12 08:04:46Z andrius 

The following automatic conversions were performed:

'_exptl_crystal_density_meas' value 'none' was changed to '?' - the
value is perceived as not measured.

Automatic conversion script
Id: cif_fix_values 3008 2015-01-20 13:52:24Z robertas 
;
_cod_original_sg_symbol_H-M P2(1)/c
_cod_database_code 7053400

loop_
_symmetry_equiv_pos_as_xyz
'x, y, z'
'-x, y+1/2, -z+1/2'
'-x, -y, -z'
'x, -y-1/2, z-1/2'

loop_
_atom_site_label
_atom_site_type_symbol
_atom_site_fract_x
_atom_site_fract_y
_atom_site_fract_z
_atom_site_U_iso_or_equiv
_atom_site_adp_type
_atom_site_occupancy
_atom_site_symmetry_multiplicity
_atom_site_calc_flag
_atom_site_refinement_flags
C1 C 0.2256(3) 0.0257(5) 0.4656(3) 0.0277(11) Uani 1 1 d .
N1 N 0.2570(3) -0.0330(4) 0.5419(3) 0.0313(10) Uani 1 1 d .
C2 C 0.3588(3) -0.0415(5) 0.6023(3) 0.0358(14) Uani 1 1 d .
H2A H 0.3747 -0.1187 0.6217 0.043 Uiso 1 1 calc R
H2B H 0.3728 0.0032 0.6590 0.043 Uiso 1 1 calc R
C3 C 0.4184(3) -0.0022(5) 0.5519(3) 0.0389(15) Uani 1 1 d .
H3A H 0.4176 -0.0578 0.5054 0.047 Uiso 1 1 calc R
H3B H 0.4844 0.0071 0.5968 0.047 Uiso 1 1 calc R
C4 C 0.3814(3) 0.1055(5) 0.5036(4) 0.0397(15) Uani 1 1 d .
H4A H 0.3894 0.1637 0.5502 0.048 Uiso 1 1 calc R
H4B H 0.4169 0.1272 0.4657 0.048 Uiso 1 1 calc R
N2 N 0.2817(3) 0.0923(4) 0.4440(3) 0.0325(11) Uani 1 1 d .
H2 H 0.2579 0.1300 0.3919 0.039 Uiso 1 1 calc R
C5 C 0.1951(4) -0.0924(5) 0.5771(4) 0.0403(15) Uani 1 1 d .
H5A H 0.1321 -0.0594 0.5516 0.060 Uiso 1 1 calc R
H5B H 0.2211 -0.0879 0.6452 0.060 Uiso 1 1 calc R
H5C H 0.1908 -0.1694 0.5581 0.060 Uiso 1 1 calc R
C6 C 0.1245(3) 0.0228(5) 0.4003(3) 0.0293(12) Uani 1 1 d .
C7 C 0.0725(3) 0.1167(5) 0.3795(4) 0.0399(14) Uani 1 1 d .
H7 H 0.1015 0.1845 0.4049 0.048 Uiso 1 1 calc R
C8 C -0.0224(4) 0.1139(6) 0.3217(4) 0.0447(16) Uani 1 1 d .
H8 H -0.0584 0.1796 0.3085 0.054 Uiso 1 1 calc R
C9 C -0.0639(3) 0.0179(5) 0.2838(3) 0.0375(14) Uani 1 1 d .
H9 H -0.1289 0.0169 0.2438 0.045 Uiso 1 1 calc R
C10 C -0.0119(3) -0.0805(5) 0.3032(3) 0.0396(15) Uani 1 1 d .
H10 H -0.0414 -0.1478 0.2769 0.047 Uiso 1 1 calc R
C11 C 0.0837(3) -0.0775(5) 0.3616(4) 0.0365(13) Uani 1 1 d .
H11 H 0.1205 -0.1426 0.3748 0.044 Uiso 1 1 calc R
C12 C 0.2799(3) 0.5474(5) 0.5773(3) 0.0271(11) Uani 1 1 d .
N3 N 0.3075(3) 0.4730(4) 0.5325(3) 0.0288(10) Uani 1 1 d .
C13 C 0.4083(3) 0.4452(5) 0.5597(4) 0.0391(14) Uani 1 1 d .
H13A H 0.4211 0.4341 0.5032 0.047 Uiso 1 1 calc R
H13B H 0.4228 0.3759 0.5956 0.047 Uiso 1 1 calc R
C14 C 0.4698(4) 0.5341(6) 0.6169(4) 0.0537(18) Uani 1 1 d .
H14A H 0.5358 0.5080 0.6444 0.064 Uiso 1 1 calc R
H14B H 0.4669 0.5977 0.5766 0.064 Uiso 1 1 calc R
C15 C 0.4410(4) 0.5690(7) 0.6920(4) 0.057(2) Uani 1 1 d .
H15A H 0.4515 0.5087 0.7373 0.068 Uiso 1 1 calc R
H15B H 0.4789 0.6330 0.7251 0.068 Uiso 1 1 calc R
C16 C 0.2433(4) 0.4001(5) 0.4612(4) 0.0395(14) Uani 1 1 d .
H16A H 0.1780 0.4192 0.4495 0.059 Uiso 1 1 calc R
H16B H 0.2555 0.3239 0.4827 0.059 Uiso 1 1 calc R
H16C H 0.2535 0.4082 0.4036 0.059 Uiso 1 1 calc R
N4 N 0.3410(3) 0.5981(4) 0.6505(3) 0.0393(12) Uani 1 1 d .
H4 H 0.3210 0.6517 0.6756 0.047 Uiso 1 1 calc R
C17 C 0.1798(3) 0.5801(5) 0.5474(3) 0.0277(12) Uani 1 1 d .
C18 C 0.1280(3) 0.6154(5) 0.4566(3) 0.0314(12) Uani 1 1 d .
H18 H 0.1559 0.6154 0.4124 0.038 Uiso 1 1 calc R
C19 C 0.0355(3) 0.6505(5) 0.4307(4) 0.0361(13) Uani 1 1 d .
H19 H -0.0003 0.6737 0.3687 0.043 Uiso 1 1 calc R
C20 C -0.0043(3) 0.6515(5) 0.4966(4) 0.0380(14) Uani 1 1 d .
H20 H -0.0675 0.6754 0.4793 0.046 Uiso 1 1 calc R
C21 C 0.0471(3) 0.6181(5) 0.5859(4) 0.0370(13) Uani 1 1 d .
H21 H 0.0189 0.6190 0.6299 0.044 Uiso 1 1 calc R
C22 C 0.1399(3) 0.5829(5) 0.6134(3) 0.0351(13) Uani 1 1 d .
H22 H 0.1755 0.5612 0.6759 0.042 Uiso 1 1 calc R
P1 P 0.33030(8) 0.73532(13) 0.36046(8) 0.0302(4) Uani 1 1 d .
F1 F 0.3579(3) 0.7111(4) 0.2742(3) 0.0700(13) Uani 1 1 d .
F2 F 0.3240(3) 0.6073(3) 0.3742(3) 0.0610(11) Uani 1 1 d .
F3 F 0.4369(2) 0.7367(4) 0.4288(3) 0.0747(15) Uani 1 1 d .
F4 F 0.3013(3) 0.7591(3) 0.4456(3) 0.0579(11) Uani 1 1 d .
F5 F 0.3342(3) 0.8645(3) 0.3440(2) 0.0655(12) Uani 1 1 d .
F6 F 0.2223(3) 0.7336(4) 0.2916(3) 0.0929(18) Uani 1 1 d .
P2 P 0.28178(10) 0.25461(14) 0.22642(9) 0.0383(4) Uani 1 1 d .
F7 F 0.2024(3) 0.2380(4) 0.2668(3) 0.0671(13) Uani 1 1 d .
F8 F 0.3623(3) 0.2722(4) 0.1891(4) 0.0854(16) Uani 1 1 d .
F9 F 0.3549(10) 0.210(3) 0.3105(15) 0.0854(16) Uani 0.50(3) 1 d P
F10 F 0.2952(16) 0.3792(16) 0.2590(15) 0.0854(16) Uani 0.50(3) 1 d P
F11 F 0.1963(11) 0.3071(19) 0.1339(11) 0.088(5) Uani 0.50(3) 1 d P
F12 F 0.2465(17) 0.1474(18) 0.172(2) 0.0854(16) Uani 0.50(3) 1 d P
F9A F 0.3080(16) 0.1238(8) 0.2445(19) 0.0854(16) Uani 0.50(3) 1 d P
F10A F 0.3502(10) 0.2738(17) 0.3334(8) 0.0854(16) Uani 0.50(3) 1 d P
F11A F 0.261(2) 0.3740(17) 0.216(2) 0.0854(16) Uani 0.50(3) 1 d P
F12A F 0.2189(11) 0.236(3) 0.1248(8) 0.0854(16) Uani 0.50(3) 1 d P

loop_
_atom_site_aniso_label
_atom_site_aniso_U_11
_atom_site_aniso_U_22
_atom_site_aniso_U_33
_atom_site_aniso_U_23
_atom_site_aniso_U_13
_atom_site_aniso_U_12
C1 0.025(2) 0.038(4) 0.020(2) -0.006(2) 0.0088(17) -0.003(2)
N1 0.0239(18) 0.048(3) 0.0241(19) -0.0009(19) 0.0112(15) -0.0011(18)
C2 0.028(2) 0.059(4) 0.020(2) -0.002(2) 0.0101(18) -0.001(2)
C3 0.0202(19) 0.073(5) 0.022(2) -0.005(2) 0.0065(17) 0.000(2)
C4 0.020(2) 0.065(5) 0.034(3) -0.003(3) 0.0111(19) -0.011(2)
N2 0.0243(18) 0.048(3) 0.0251(19) 0.0041(19) 0.0095(16) -0.0033(18)
C5 0.042(3) 0.051(5) 0.029(2) 0.008(2) 0.015(2) -0.005(3)
C6 0.0200(19) 0.043(4) 0.026(2) 0.000(2) 0.0100(17) 0.001(2)
C7 0.026(2) 0.053(4) 0.036(3) -0.007(3) 0.007(2) 0.002(2)
C8 0.029(2) 0.066(5) 0.036(3) 0.001(3) 0.009(2) 0.007(3)
C9 0.025(2) 0.058(5) 0.028(2) 0.002(3) 0.0083(19) 0.000(2)
C10 0.031(2) 0.055(5) 0.030(3) -0.004(2) 0.009(2) -0.012(3)
C11 0.028(2) 0.044(4) 0.035(3) 0.000(2) 0.010(2) 0.001(2)
C12 0.028(2) 0.032(4) 0.024(2) 0.004(2) 0.0142(18) -0.003(2)
N3 0.0252(18) 0.039(3) 0.0258(19) -0.0038(18) 0.0142(16) 0.0008(17)
C13 0.028(2) 0.061(5) 0.031(2) 0.002(3) 0.015(2) 0.012(2)
C14 0.029(3) 0.074(6) 0.056(4) -0.008(4) 0.014(3) 0.001(3)
C15 0.028(2) 0.099(6) 0.034(3) -0.013(3) 0.002(2) 0.001(3)
C16 0.034(2) 0.050(4) 0.034(3) -0.011(3) 0.013(2) -0.003(2)
N4 0.0264(19) 0.059(4) 0.029(2) -0.018(2) 0.0072(17) 0.001(2)
C17 0.0212(19) 0.039(4) 0.026(2) -0.004(2) 0.0122(17) -0.0001(19)
C18 0.026(2) 0.042(4) 0.027(2) 0.001(2) 0.0105(19) -0.001(2)
C19 0.027(2) 0.037(4) 0.038(3) 0.001(2) 0.007(2) -0.001(2)
C20 0.023(2) 0.042(4) 0.050(3) -0.004(3) 0.016(2) 0.003(2)
C21 0.033(2) 0.039(4) 0.046(3) -0.011(3) 0.023(2) 0.001(2)
C22 0.031(2) 0.047(4) 0.029(2) -0.009(2) 0.014(2) -0.003(2)
P1 0.0256(5) 0.0414(11) 0.0230(6) -0.0009(5) 0.0091(4) -0.0029(5)
F1 0.113(4) 0.072(3) 0.050(2) -0.018(2) 0.059(2) -0.029(3)
F2 0.087(3) 0.050(3) 0.060(2) 0.0017(19) 0.044(2) -0.006(2)
F3 0.0230(15) 0.120(4) 0.067(3) -0.019(2) 0.0030(16) 0.0047(19)
F4 0.056(2) 0.079(3) 0.056(2) -0.0189(19) 0.0406(19) -0.0155(19)
F5 0.112(4) 0.045(3) 0.041(2) -0.0012(17) 0.032(2) -0.007(2)
F6 0.044(2) 0.118(5) 0.074(3) -0.029(3) -0.021(2) 0.011(2)
P2 0.0369(7) 0.0524(13) 0.0317(7) -0.0059(7) 0.0201(6) -0.0112(7)
F7 0.052(2) 0.087(4) 0.078(3) 0.006(2) 0.043(2) -0.004(2)
F8 0.076(3) 0.110(4) 0.104(4) -0.008(3) 0.072(3) -0.017(3)
F9 0.076(3) 0.110(4) 0.104(4) -0.008(3) 0.072(3) -0.017(3)
F10 0.076(3) 0.110(4) 0.104(4) -0.008(3) 0.072(3) -0.017(3)
F11 0.076(3) 0.110(4) 0.104(4) -0.008(3) 0.072(3) -0.017(3)
F12 0.076(3) 0.110(4) 0.104(4) -0.008(3) 0.072(3) -0.017(3)
F9A 0.076(3) 0.110(4) 0.104(4) -0.008(3) 0.072(3) -0.017(3)
F10A 0.076(3) 0.110(4) 0.104(4) -0.008(3) 0.072(3) -0.017(3)
F11A 0.076(3) 0.110(4) 0.104(4) -0.008(3) 0.072(3) -0.017(3)
F12A 0.076(3) 0.110(4) 0.104(4) -0.008(3) 0.072(3) -0.017(3)

loop_
_atom_type_symbol
_atom_type_description
_atom_type_scat_dispersion_real
_atom_type_scat_dispersion_imag
_atom_type_scat_source
C C 0.0033 0.0016 'International Tables Vol C Tables 4.2.6.8 and 6.1.1.4'
H H 0.0000 0.0000 'International Tables Vol C Tables 4.2.6.8 and 6.1.1.4'
N N 0.0061 0.0033 'International Tables Vol C Tables 4.2.6.8 and 6.1.1.4'
F F 0.0171 0.0103 'International Tables Vol C Tables 4.2.6.8 and 6.1.1.4'
P P 0.1023 0.0942 'International Tables Vol C Tables 4.2.6.8 and 6.1.1.4'

loop_
_geom_angle_atom_site_label_1
_geom_angle_atom_site_label_2
_geom_angle_atom_site_label_3
_geom_angle
N1 C1 N2 121.6(4)
N1 C1 C6 121.5(4)
N2 C1 C6 116.9(4)
C1 N1 C5 123.4(4)
C1 N1 C2 122.4(4)
C5 N1 C2 114.1(4)
N1 C2 C3 110.9(4)
N1 C2 H2A 109.5
C3 C2 H2A 109.5
N1 C2 H2B 109.5
C3 C2 H2B 109.5
H2A C2 H2B 108.0
C2 C3 C4 110.4(4)
C2 C3 H3A 109.6
C4 C3 H3A 109.6
C2 C3 H3B 109.6
C4 C3 H3B 109.6
H3A C3 H3B 108.1
N2 C4 C3 108.6(5)
N2 C4 H4A 110.0
C3 C4 H4A 110.0
N2 C4 H4B 110.0
C3 C4 H4B 110.0
H4A C4 H4B 108.4
C1 N2 C4 122.4(4)
C1 N2 H2 118.8
C4 N2 H2 118.8
C7 C6 C11 120.6(5)
C7 C6 C1 120.2(5)
C11 C6 C1 119.2(5)
C6 C7 C8 120.5(6)
C6 C7 H7 119.8
C8 C7 H7 119.8
C9 C8 C7 120.2(6)
C9 C8 H8 119.9
C7 C8 H8 119.9
C8 C9 C10 120.7(5)
C8 C9 H9 119.6
C10 C9 H9 119.6
C11 C10 C9 118.9(5)
C11 C10 H10 120.5
C9 C10 H10 120.5
C10 C11 C6 119.0(5)
C10 C11 H11 120.5
C6 C11 H11 120.5
N4 C12 N3 121.0(4)
N4 C12 C17 116.7(4)
N3 C12 C17 122.3(4)
C12 N3 C16 124.1(4)
C12 N3 C13 122.0(4)
C16 N3 C13 113.4(4)
N3 C13 C14 110.8(5)
N3 C13 H13A 109.5
C14 C13 H13A 109.5
N3 C13 H13B 109.5
C14 C13 H13B 109.5
H13A C13 H13B 108.1
C15 C14 C13 111.6(5)
C15 C14 H14A 109.3
C13 C14 H14A 109.3
C15 C14 H14B 109.3
C13 C14 H14B 109.3
H14A C14 H14B 108.0
N4 C15 C14 108.4(4)
N4 C15 H15A 110.0
C14 C15 H15A 110.0
N4 C15 H15B 110.0
C14 C15 H15B 110.0
H15A C15 H15B 108.4
C12 N4 C15 122.7(5)
C12 N4 H4 118.6
C15 N4 H4 118.6
C18 C17 C22 120.2(4)
C18 C17 C12 120.7(4)
C22 C17 C12 118.9(4)
C19 C18 C17 120.0(5)
C19 C18 H18 120.0
C17 C18 H18 120.0
C18 C19 C20 119.4(5)
C18 C19 H19 120.3
C20 C19 H19 120.3
C21 C20 C19 120.4(5)
C21 C20 H20 119.8
C19 C20 H20 119.8
C20 C21 C22 121.1(5)
C20 C21 H21 119.4
C22 C21 H21 119.4
C21 C22 C17 118.7(5)
C21 C22 H22 120.6
C17 C22 H22 120.6
F3 P1 F2 91.3(2)
F3 P1 F6 179.8(3)
F2 P1 F6 88.5(3)
F3 P1 F4 89.7(2)
F2 P1 F4 90.8(2)
F6 P1 F4 90.1(3)
F3 P1 F1 91.1(2)
F2 P1 F1 89.1(2)
F6 P1 F1 89.1(3)
F4 P1 F1 179.2(2)
F3 P1 F5 90.2(3)
F2 P1 F5 178.4(2)
F6 P1 F5 90.0(3)
F4 P1 F5 89.8(2)
F1 P1 F5 90.4(2)
F9 P2 F11A 121.6(11)
F9 P2 F12A 146.8(10)
F11A P2 F12A 90.3(11)
F9 P2 F12 99.1(11)
F11A P2 F12 139.3(12)
F9 P2 F8 86.8(6)
F11A P2 F8 89.3(8)
F12A P2 F8 84.4(6)
F12 P2 F8 94.0(5)
F9 P2 F10 96.5(12)
F12A P2 F10 115.2(11)
F12 P2 F10 164.4(12)
F8 P2 F10 88.2(7)
F9 P2 F7 92.1(6)
F11A P2 F7 90.5(8)
F12A P2 F7 97.1(6)
F12 P2 F7 87.2(5)
F8 P2 F7 178.5(3)
F10 P2 F7 90.9(7)
F11A P2 F10A 89.9(11)
F12A P2 F10A 178.8(8)
F12 P2 F10A 130.1(11)
F8 P2 F10A 94.4(6)
F7 P2 F10A 84.1(6)
F11A P2 F9A 176.9(12)
F12A P2 F9A 92.9(9)
F8 P2 F9A 91.1(4)
F10 P2 F9A 151.7(11)
F7 P2 F9A 89.1(4)
F10A P2 F9A 86.9(8)
F9 P2 F11 177.5(8)
F12 P2 F11 82.0(10)
F8 P2 F11 95.5(7)
F10 P2 F11 82.5(9)
F7 P2 F11 85.6(7)
F10A P2 F11 145.6(7)
F9A P2 F11 125.7(9)

loop_
_geom_bond_atom_site_label_1
_geom_bond_atom_site_label_2
_geom_bond_distance
C1 N1 1.310(6)
C1 N2 1.326(6)
C1 C6 1.490(6)
N1 C5 1.470(6)
N1 C2 1.483(6)
C2 C3 1.510(7)
C2 H2A 0.9900
C2 H2B 0.9900
C3 C4 1.511(8)
C3 H3A 0.9900
C3 H3B 0.9900
C4 N2 1.460(6)
C4 H4A 0.9900
C4 H4B 0.9900
N2 H2 0.8800
C5 H5A 0.9800
C5 H5B 0.9800
C5 H5C 0.9800
C6 C7 1.362(8)
C6 C11 1.399(8)
C7 C8 1.384(7)
C7 H7 0.9500
C8 C9 1.354(9)
C8 H8 0.9500
C9 C10 1.409(8)
C9 H9 0.9500
C10 C11 1.396(6)
C10 H10 0.9500
C11 H11 0.9500
C12 N4 1.316(6)
C12 N3 1.317(6)
C12 C17 1.482(6)
N3 C16 1.465(6)
N3 C13 1.483(6)
C13 C14 1.485(9)
C13 H13A 0.9900
C13 H13B 0.9900
C14 C15 1.475(8)
C14 H14A 0.9900
C14 H14B 0.9900
C15 N4 1.463(7)
C15 H15A 0.9900
C15 H15B 0.9900
C16 H16A 0.9800
C16 H16B 0.9800
C16 H16C 0.9800
N4 H4 0.8800
C17 C18 1.395(6)
C17 C22 1.399(6)
C18 C19 1.390(7)
C18 H18 0.9500
C19 C20 1.394(8)
C19 H19 0.9500
C20 C21 1.369(8)
C20 H20 0.9500
C21 C22 1.391(7)
C21 H21 0.9500
C22 H22 0.9500
P1 F3 1.569(3)
P1 F2 1.585(4)
P1 F6 1.588(4)
P1 F4 1.593(4)
P1 F1 1.597(4)
P1 F5 1.602(4)
P2 F9 1.460(12)
P2 F11A 1.485(18)
P2 F12A 1.517(10)
P2 F12 1.536(13)
P2 F8 1.585(4)
P2 F10 1.590(16)
P2 F7 1.600(4)
P2 F10A 1.605(11)
P2 F9A 1.642(11)
P2 F11 1.655(13)
